data_4306101
loop_
_publ_author_name
'Darko Babi\'c'
'Manda \'Curi\'c'
'Kre\<simir Mol\<canov'
'Gregor Ilc'
'Janez Plavec'

_publ_contact_author_address
;
Institute Rudjer Boskovic
Bijenicka 54
HR-10002 Zagreb
Croatia
;
_publ_contact_author_email dbabic@irb.hr
_publ_contact_author_fax 385(1)4680245
_publ_contact_author_name 'Darko Babic'
_publ_contact_author_phone 385(1)4651013
_publ_section_title
;
Synthesis and Characterization of Dicyclopalladated Complexes of Azobenzene
Derivatives by Experimental and Computational Methods
;
_journal_name_full 'Inorganic Chemistry'
_journal_page_first 10446
_journal_page_last 10454
_journal_paper_doi 10.1021/ic8010234
_journal_volume 47
_journal_year 2008
_chemical_formula_moiety 'C20 H26 Cl2 N6 O4 Pd2'
_chemical_formula_sum 'C20 H26 Cl2 N6 O4 Pd2'
_chemical_formula_weight 698.21
_space_group_IT_number 14
_symmetry_cell_setting monoclinic
_symmetry_space_group_name_Hall '-P 2ybc'
_symmetry_space_group_name_H-M 'P 1 21/c 1'
_audit_creation_date 2007-11-22T10:40:40-00:00
_audit_creation_method 'WinGX routine CIF_UPDATE'
_cell_angle_alpha 90
_cell_angle_beta 114.600(6)
_cell_angle_gamma 90
_cell_formula_units_Z 4
_cell_length_a 14.1137(8)
_cell_length_b 14.1118(6)
_cell_length_c 13.8309(7)
_cell_measurement_reflns_used 5824
_cell_measurement_temperature 293(2)
_cell_measurement_theta_max 75.9382
_cell_measurement_theta_min 3.1234
_cell_volume 2504.7(2)
_computing_cell_refinement
;
CrysAlis RED, Oxford Diffraction Ltd.,
Version 1.171.32.11 (release 31-10-2007 CrysAlis171 .NET)
(compiled Oct 31 2007,17:16:07)
;
_computing_data_collection
;
CrysAlis CCD, Oxford Diffraction Ltd.,
Version 1.171.32.11 (release 31-10-2007 CrysAlis171 .NET)
(compiled Oct 31 2007,17:16:07)
;
_computing_data_reduction
;
CrysAlis RED, Oxford Diffraction Ltd.,
Version 1.171.32.11 (release 31-10-2007 CrysAlis171 .NET)
(compiled Oct 31 2007,17:16:07)
;
_computing_molecular_graphics 'Ortep-3 for Windows (Farrugia, 1997)'
_computing_publication_material 'WinGX publication routines (Farrugia, 1999)'
_computing_structure_refinement 'SHELXL-97 (Sheldrick, 1997)'
_computing_structure_solution 'SHELXS-97 (Sheldrick, 1997)'
_diffrn_detector_area_resol_mean 10.4323
_diffrn_measured_fraction_theta_full 0.963
_diffrn_measured_fraction_theta_max 0.963
_diffrn_measurement_device '\k-geometry diffractometer'
_diffrn_measurement_device_type 'Oxford Xcalibur Nova R'
_diffrn_measurement_method CCD
_diffrn_radiation_monochromator graphite
_diffrn_radiation_probe x-ray
_diffrn_radiation_source 'Enhance (Cu) X-ray Source'
_diffrn_radiation_type 'Cu K\a'
_diffrn_radiation_wavelength 1.5418
_diffrn_reflns_av_R_equivalents 0.0433
_diffrn_reflns_av_sigmaI/netI 0.0504
_diffrn_reflns_limit_h_max 17
_diffrn_reflns_limit_h_min -16
_diffrn_reflns_limit_k_max 17
_diffrn_reflns_limit_k_min -15
_diffrn_reflns_limit_l_max 17
_diffrn_reflns_limit_l_min -17
_diffrn_reflns_number 14813
_diffrn_reflns_theta_full 75.9382
_diffrn_reflns_theta_max 75.9382
_diffrn_reflns_theta_min 3.1234
_exptl_absorpt_coefficient_mu 13.886
_exptl_absorpt_correction_T_max 0.66000
_exptl_absorpt_correction_T_min 0.15437
_exptl_absorpt_correction_type multi-scan
_exptl_absorpt_process_details
;
CrysAlis RED, Oxford Diffraction Ltd.,
Version 1.171.32.11 (release 31-10-2007 CrysAlis171 .NET)
(compiled Oct 31 2007,17:16:07)
Empirical absorption correction using spherical harmonics,
 implemented in SCALE3 ABSPACK scaling algorithm.
;
_exptl_crystal_colour 'dark red'
_exptl_crystal_density_diffrn 1.852
_exptl_crystal_density_method 'not measured'
_exptl_crystal_description plate
_exptl_crystal_F_000 1384
_exptl_crystal_size_max 0.23
_exptl_crystal_size_mid 0.08
_exptl_crystal_size_min 0.03
_refine_diff_density_max 1.418
_refine_diff_density_min -0.549
_refine_ls_extinction_method none
_refine_ls_goodness_of_fit_ref 1.082
_refine_ls_hydrogen_treatment constr
_refine_ls_matrix_type full
_refine_ls_number_parameters 307
_refine_ls_number_reflns 5078
_refine_ls_number_restraints 0
_refine_ls_restrained_S_all 1.082
_refine_ls_R_factor_gt 0.0604
_refine_ls_shift/su_max 0
_refine_ls_structure_factor_coef Fsqd
_refine_ls_weighting_details 'calc w=1/[\s^2^(Fo^2^)+(0.0906P)^2^+3.3022P] where P=(Fo^2^+2Fc^2^)/3'
_refine_ls_weighting_scheme calc
_refine_ls_wR_factor_ref 0.173
_reflns_number_gt 3700
_reflns_number_total 5078
_reflns_threshold_expression >2sigma(I)
_cod_data_source_file ic8010234_si_002_5.cif
_cod_data_source_block 4a
_cod_database_code 4306101

loop_
_symmetry_equiv_pos_as_xyz
'x, y, z'
'-x, y+1/2, -z+1/2'
'-x, -y, -z'
'x, -y-1/2, z-1/2'

loop_
_atom_site_label
_atom_site_type_symbol
_atom_site_fract_x
_atom_site_fract_y
_atom_site_fract_z
_atom_site_U_iso_or_equiv
_atom_site_adp_type
_atom_site_occupancy
_atom_site_calc_flag
_atom_site_refinement_flags
_atom_site_disorder_group
_atom_site_disorder_assembly
N4 N 0.3398(6) 0.1286(5) -0.1658(5) 0.0762(17) Uani 1 d . . .
O2 O 0.2453(5) 0.1335(5) -0.2055(4) 0.0941(18) Uani 1 d . . .
N3 N 0.6967(5) 0.1427(5) 0.7582(5) 0.0732(16) Uani 1 d . . .
O1 O 0.3899(5) 0.1283(6) -0.2194(4) 0.112(2) Uani 1 d . . .
N5 N 0.8962(4) 0.0503(5) 0.2056(4) 0.0746(16) Uani 1 d . . .
N6 N 0.1526(5) 0.1762(5) 0.4039(5) 0.0854(19) Uani 1 d . . .
C14 C 0.8100(7) 0.1504(7) 0.8107(6) 0.085(2) Uani 1 d . . .
H14A H 0.8316 0.156 0.8861 0.128 Uiso 1 calc R . .
H14B H 0.832 0.2054 0.7848 0.128 Uiso 1 calc R . .
H14C H 0.8408 0.0948 0.7957 0.128 Uiso 1 calc R . .
C15 C 0.8526(6) 0.0540(6) 0.2728(5) 0.0743(19) Uani 1 d . . .
H15 H 0.8793 0.0153 0.3326 0.089 Uiso 1 calc R . .
C13 C 0.6435(7) 0.1382(6) 0.8281(6) 0.078(2) Uani 1 d . . .
H13A H 0.6932 0.146 0.9005 0.117 Uiso 1 calc R . .
H13B H 0.6097 0.0779 0.8202 0.117 Uiso 1 calc R . .
H13C H 0.5924 0.1878 0.8099 0.117 Uiso 1 calc R . .
C17 C 0.8571(9) 0.1088(8) 0.1085(7) 0.109(3) Uani 1 d . . .
H17A H 0.8986 0.0974 0.0696 0.163 Uiso 1 calc R . .
H17B H 0.8615 0.1745 0.1277 0.163 Uiso 1 calc R . .
H17C H 0.7859 0.0925 0.0651 0.163 Uiso 1 calc R . .
C18 C 0.1872(6) 0.1645(6) 0.3294(7) 0.080(2) Uani 1 d . . .
H18 H 0.1477 0.1906 0.2629 0.097 Uiso 1 calc R . .
C16 C 0.9802(6) -0.0141(8) 0.2205(7) 0.097(3) Uani 1 d . . .
H16A H 1.0018 -0.0062 0.1637 0.146 Uiso 1 calc R . .
H16B H 0.957 -0.0781 0.2205 0.146 Uiso 1 calc R . .
H16C H 1.0378 -0.001 0.2872 0.146 Uiso 1 calc R . .
C19 C 0.0565(7) 0.2253(8) 0.3831(8) 0.111(3) Uani 1 d . . .
H19A H 0.0444 0.2261 0.4464 0.166 Uiso 1 calc R . .
H19B H -0.0001 0.1934 0.3274 0.166 Uiso 1 calc R . .
H19C H 0.0611 0.2892 0.3616 0.166 Uiso 1 calc R . .
C20 C 0.2094(10) 0.1353(8) 0.5095(8) 0.120(4) Uani 1 d . . .
H20A H 0.1737 0.15 0.5534 0.179 Uiso 1 calc R . .
H20B H 0.2785 0.1613 0.5409 0.179 Uiso 1 calc R . .
H20C H 0.2134 0.0678 0.5035 0.179 Uiso 1 calc R . .
Pd2 Pd 0.33242(4) 0.11587(4) 0.22467(4) 0.06123(19) Uani 1 d . . .
Pd1 Pd 0.70970(4) 0.11797(4) 0.37538(4) 0.06088(19) Uani 1 d . . .
Cl1 Cl 0.87903(16) 0.12674(19) 0.50295(16) 0.0941(7) Uani 1 d . . .
Cl2 Cl 0.16418(17) 0.09907(19) 0.09848(17) 0.0925(7) Uani 1 d . . .
N1 N 0.4893(4) 0.1190(4) 0.3238(4) 0.0577(12) Uani 1 d . . .
C8 C 0.3923(5) 0.1170(4) 0.1196(5) 0.0576(14) Uani 1 d . . .
N2 N 0.5532(5) 0.1173(4) 0.2751(4) 0.0608(13) Uani 1 d . . .
C1 C 0.5385(6) 0.1225(4) 0.4308(5) 0.0622(16) Uani 1 d . . .
O3 O 0.7777(4) 0.1063(4) 0.2611(4) 0.0825(16) Uani 1 d . . .
C10 C 0.3962(6) 0.1252(5) -0.0500(5) 0.0643(16) Uani 1 d . . .
C2 C 0.6490(6) 0.1256(5) 0.4766(5) 0.0614(16) Uani 1 d . . .
O4 O 0.2669(5) 0.1223(4) 0.3407(4) 0.0874(17) Uani 1 d . . .
C11 C 0.5036(6) 0.1266(6) -0.0059(6) 0.074(2) Uani 1 d . . .
H11 H 0.5392 0.1293 -0.0493 0.089 Uiso 1 calc R . .
C7 C 0.5005(6) 0.1183(4) 0.1648(5) 0.0589(15) Uani 1 d . . .
C12 C 0.5574(6) 0.1239(5) 0.1026(6) 0.075(2) Uani 1 d . . .
H12 H 0.6298 0.1257 0.1342 0.09 Uiso 1 calc R . .
C4 C 0.6451(6) 0.1338(5) 0.6513(6) 0.0662(17) Uani 1 d . . .
C6 C 0.4832(6) 0.1204(5) 0.4961(6) 0.073(2) Uani 1 d . . .
H6 H 0.4109 0.1153 0.4656 0.088 Uiso 1 calc R . .
C3 C 0.7002(6) 0.1322(5) 0.5862(5) 0.0691(18) Uani 1 d . . .
H3 H 0.7726 0.1357 0.6177 0.083 Uiso 1 calc R . .
C9 C 0.3403(6) 0.1210(5) 0.0101(5) 0.0675(17) Uani 1 d . . .
H9 H 0.2679 0.1208 -0.0223 0.081 Uiso 1 calc R . .
C5 C 0.5361(6) 0.1257(6) 0.6031(6) 0.075(2) Uani 1 d . . .
H5 H 0.4994 0.1241 0.6455 0.091 Uiso 1 calc R . .

loop_
_atom_site_aniso_label
_atom_site_aniso_U_11
_atom_site_aniso_U_22
_atom_site_aniso_U_33
_atom_site_aniso_U_23
_atom_site_aniso_U_13
_atom_site_aniso_U_12
N4 0.085(4) 0.093(5) 0.060(3) -0.001(3) 0.040(3) -0.002(3)
O2 0.077(4) 0.139(5) 0.065(3) -0.005(3) 0.029(3) -0.005(3)
N3 0.087(4) 0.093(4) 0.056(3) -0.002(3) 0.046(3) 0.000(3)
O1 0.096(4) 0.193(8) 0.056(3) 0.007(3) 0.041(3) 0.011(4)
N5 0.065(3) 0.111(5) 0.059(3) -0.008(3) 0.037(3) 0.007(3)
N6 0.086(4) 0.107(5) 0.090(4) -0.010(4) 0.062(4) -0.004(4)
C14 0.086(5) 0.115(6) 0.067(4) 0.003(4) 0.044(4) 0.009(5)
C15 0.068(4) 0.104(6) 0.059(4) -0.001(4) 0.035(3) 0.004(4)
C13 0.097(6) 0.088(5) 0.063(4) -0.001(4) 0.046(4) 0.003(4)
C17 0.124(8) 0.155(10) 0.070(5) 0.010(5) 0.063(6) 0.021(7)
C18 0.077(5) 0.098(6) 0.080(5) -0.003(4) 0.047(4) -0.006(4)
C16 0.077(5) 0.134(8) 0.097(6) -0.018(5) 0.053(5) 0.008(5)
C19 0.082(6) 0.152(9) 0.120(7) -0.034(7) 0.063(6) -0.002(6)
C20 0.165(11) 0.136(9) 0.102(7) 0.023(6) 0.101(8) 0.031(7)
Pd2 0.0670(3) 0.0739(4) 0.0582(3) 0.0036(2) 0.0412(3) 0.0032(2)
Pd1 0.0670(3) 0.0785(4) 0.0525(3) 0.0046(2) 0.0401(2) 0.0061(2)
Cl1 0.0699(11) 0.163(2) 0.0608(10) 0.0046(11) 0.0381(9) 0.0004(12)
Cl2 0.0737(12) 0.145(2) 0.0688(11) 0.0032(11) 0.0397(10) -0.0062(12)
N1 0.065(3) 0.062(3) 0.061(3) 0.004(2) 0.042(3) 0.002(2)
C8 0.065(4) 0.055(3) 0.062(3) 0.000(3) 0.036(3) 0.004(3)
N2 0.068(3) 0.072(3) 0.057(3) 0.003(2) 0.041(3) 0.004(3)
C1 0.081(4) 0.065(4) 0.057(3) 0.003(3) 0.044(3) 0.001(3)
O3 0.069(3) 0.135(5) 0.059(3) 0.004(3) 0.042(2) 0.018(3)
C10 0.075(4) 0.072(4) 0.053(3) -0.003(3) 0.034(3) 0.002(3)
C2 0.068(4) 0.064(4) 0.063(4) 0.013(3) 0.038(3) 0.007(3)
O4 0.078(3) 0.132(5) 0.073(3) 0.014(3) 0.053(3) 0.021(3)
C11 0.076(4) 0.107(6) 0.060(4) -0.001(4) 0.048(4) -0.002(4)
C7 0.072(4) 0.063(4) 0.057(3) 0.007(3) 0.042(3) 0.007(3)
C12 0.073(4) 0.104(6) 0.067(4) 0.000(4) 0.048(4) -0.002(4)
C4 0.084(5) 0.066(4) 0.066(4) 0.010(3) 0.048(4) 0.004(3)
C6 0.072(4) 0.100(6) 0.062(4) -0.007(4) 0.042(4) -0.010(4)
C3 0.078(4) 0.089(5) 0.055(3) 0.006(3) 0.044(3) 0.008(4)
C9 0.062(4) 0.089(5) 0.060(4) 0.003(3) 0.034(3) 0.002(3)
C5 0.082(5) 0.108(6) 0.056(4) -0.004(3) 0.048(4) -0.007(4)

loop_
_atom_type_symbol
_atom_type_description
_atom_type_scat_dispersion_real
_atom_type_scat_dispersion_imag
_atom_type_scat_source
C C 0.003 0.002 'International Tables Vol C Tables 4.2.6.8 and 6.1.1.4'
H H 0 0 'International Tables Vol C Tables 4.2.6.8 and 6.1.1.4'
Cl Cl 0.148 0.159 'International Tables Vol C Tables 4.2.6.8 and 6.1.1.4'
N N 0.006 0.003 'International Tables Vol C Tables 4.2.6.8 and 6.1.1.4'
O O 0.011 0.006 'International Tables Vol C Tables 4.2.6.8 and 6.1.1.4'
Pd Pd -0.999 1.007 'International Tables Vol C Tables 4.2.6.8 and 6.1.1.4'
S S 0.125 0.123 'International Tables Vol C Tables 4.2.6.8 and 6.1.1.4'

loop_
_geom_angle_atom_site_label_1
_geom_angle_atom_site_label_2
_geom_angle_atom_site_label_3
_geom_angle
_geom_angle_site_symmetry_1
_geom_angle_site_symmetry_3
_geom_angle_publ_flag
O2 N4 O1 122.0(7) . . ?
O2 N4 C10 119.4(6) . . ?
O1 N4 C10 118.5(7) . . ?
C4 N3 C13 122.1(7) . . ?
C4 N3 C14 121.9(6) . . ?
C13 N3 C14 115.8(6) . . ?
C15 N5 C16 121.7(7) . . ?
C15 N5 C17 121.1(7) . . ?
C16 N5 C17 117.2(6) . . ?
C18 N6 C19 121.8(8) . . ?
C18 N6 C20 120.2(7) . . ?
C19 N6 C20 118.0(7) . . ?
N3 C14 H14A 109.5 . . ?
N3 C14 H14B 109.5 . . ?
H14A C14 H14B 109.5 . . ?
N3 C14 H14C 109.5 . . ?
H14A C14 H14C 109.5 . . ?
H14B C14 H14C 109.5 . . ?
O3 C15 N5 123.7(7) . . ?
O3 C15 H15 118.1 . . ?
N5 C15 H15 118.1 . . ?
N3 C13 H13A 109.5 . . ?
N3 C13 H13B 109.5 . . ?
H13A C13 H13B 109.5 . . ?
N3 C13 H13C 109.5 . . ?
H13A C13 H13C 109.5 . . ?
H13B C13 H13C 109.5 . . ?
N5 C17 H17A 109.5 . . ?
N5 C17 H17B 109.5 . . ?
H17A C17 H17B 109.5 . . ?
N5 C17 H17C 109.5 . . ?
H17A C17 H17C 109.5 . . ?
H17B C17 H17C 109.5 . . ?
O4 C18 N6 125.4(8) . . ?
O4 C18 H18 117.3 . . ?
N6 C18 H18 117.3 . . ?
N5 C16 H16A 109.5 . . ?
N5 C16 H16B 109.5 . . ?
H16A C16 H16B 109.5 . . ?
N5 C16 H16C 109.5 . . ?
H16A C16 H16C 109.5 . . ?
H16B C16 H16C 109.5 . . ?
N6 C19 H19A 109.5 . . ?
N6 C19 H19B 109.5 . . ?
H19A C19 H19B 109.5 . . ?
N6 C19 H19C 109.5 . . ?
H19A C19 H19C 109.5 . . ?
H19B C19 H19C 109.5 . . ?
N6 C20 H20A 109.5 . . ?
N6 C20 H20B 109.5 . . ?
H20A C20 H20B 109.5 . . ?
N6 C20 H20C 109.5 . . ?
H20A C20 H20C 109.5 . . ?
H20B C20 H20C 109.5 . . ?
C8 Pd2 N1 79.5(2) . . ?
C8 Pd2 O4 177.1(2) . . ?
N1 Pd2 O4 100.3(2) . . ?
C8 Pd2 Cl2 93.8(2) . . ?
N1 Pd2 Cl2 171.79(15) . . ?
O4 Pd2 Cl2 86.69(17) . . ?
C2 Pd1 N2 79.2(3) . . ?
C2 Pd1 O3 178.8(3) . . ?
N2 Pd1 O3 100.6(2) . . ?
C2 Pd1 Cl1 94.2(2) . . ?
N2 Pd1 Cl1 173.01(15) . . ?
O3 Pd1 Cl1 85.98(15) . . ?
N2 N1 C1 114.1(6) . . ?
N2 N1 Pd2 115.4(4) . . ?
C1 N1 Pd2 130.5(4) . . ?
C9 C8 C7 118.4(6) . . ?
C9 C8 Pd2 128.0(5) . . ?
C7 C8 Pd2 113.5(5) . . ?
N1 N2 C7 112.9(6) . . ?
N1 N2 Pd1 114.9(4) . . ?
C7 N2 Pd1 132.2(4) . . ?
N1 C1 C2 117.3(6) . . ?
N1 C1 C6 122.0(7) . . ?
C2 C1 C6 120.7(6) . . ?
C15 O3 Pd1 124.1(5) . . ?
C9 C10 C11 122.7(7) . . ?
C9 C10 N4 118.6(7) . . ?
C11 C10 N4 118.7(6) . . ?
C3 C2 C1 117.8(6) . . ?
C3 C2 Pd1 127.8(5) . . ?
C1 C2 Pd1 114.4(5) . . ?
C18 O4 Pd2 125.4(5) . . ?
C12 C11 C10 119.3(6) . . ?
C12 C11 H11 120.4 . . ?
C10 C11 H11 120.4 . . ?
C8 C7 N2 118.7(5) . . ?
C8 C7 C12 121.8(6) . . ?
N2 C7 C12 119.4(6) . . ?
C11 C12 C7 118.4(7) . . ?
C11 C12 H12 120.8 . . ?
C7 C12 H12 120.8 . . ?
N3 C4 C5 120.7(6) . . ?
N3 C4 C3 120.6(7) . . ?
C5 C4 C3 118.7(7) . . ?
C5 C6 C1 119.7(7) . . ?
C5 C6 H6 120.2 . . ?
C1 C6 H6 120.2 . . ?
C2 C3 C4 121.6(7) . . ?
C2 C3 H3 119.2 . . ?
C4 C3 H3 119.2 . . ?
C10 C9 C8 119.4(7) . . ?
C10 C9 H9 120.3 . . ?
C8 C9 H9 120.3 . . ?
C6 C5 C4 121.3(6) . . ?
C6 C5 H5 119.3 . . ?
C4 C5 H5 119.3 . . ?

loop_
_geom_bond_atom_site_label_1
_geom_bond_atom_site_label_2
_geom_bond_distance
_geom_bond_site_symmetry_2
_geom_bond_publ_flag
N4 O2 1.216(9) . ?
N4 O1 1.219(9) . ?
N4 C10 1.463(9) . ?
N3 C4 1.355(9) . ?
N3 C13 1.451(8) . ?
N3 C14 1.459(10) . ?
N5 C15 1.311(8) . ?
N5 C16 1.440(10) . ?
N5 C17 1.474(10) . ?
N6 C18 1.321(9) . ?
N6 C19 1.442(11) . ?
N6 C20 1.461(12) . ?
C14 H14A 0.96 . ?
C14 H14B 0.96 . ?
C14 H14C 0.96 . ?
C15 O3 1.244(9) . ?
C15 H15 0.93 . ?
C13 H13A 0.96 . ?
C13 H13B 0.96 . ?
C13 H13C 0.96 . ?
C17 H17A 0.96 . ?
C17 H17B 0.96 . ?
C17 H17C 0.96 . ?
C18 O4 1.225(9) . ?
C18 H18 0.93 . ?
C16 H16A 0.96 . ?
C16 H16B 0.96 . ?
C16 H16C 0.96 . ?
C19 H19A 0.96 . ?
C19 H19B 0.96 . ?
C19 H19C 0.96 . ?
C20 H20A 0.96 . ?
C20 H20B 0.96 . ?
C20 H20C 0.96 . ?
Pd2 C8 1.962(6) . ?
Pd2 N1 2.064(6) . ?
Pd2 O4 2.162(5) . ?
Pd2 Cl2 2.300(2) . ?
Pd1 C2 1.924(7) . ?
Pd1 N2 2.062(6) . ?
Pd1 O3 2.170(5) . ?
Pd1 Cl1 2.308(2) . ?
N1 N2 1.332(8) . ?
N1 C1 1.349(8) . ?
C8 C9 1.381(9) . ?
C8 C7 1.389(10) . ?
N2 C7 1.391(8) . ?
C1 C2 1.419(10) . ?
C1 C6 1.419(9) . ?
C10 C9 1.365(9) . ?
C10 C11 1.378(11) . ?
C2 C3 1.384(9) . ?
C11 C12 1.373(10) . ?
C11 H11 0.93 . ?
C7 C12 1.402(9) . ?
C12 H12 0.93 . ?
C4 C5 1.404(11) . ?
C4 C3 1.414(9) . ?
C6 C5 1.354(10) . ?
C6 H6 0.93 . ?
C3 H3 0.93 . ?
C9 H9 0.93 . ?
C5 H5 0.93 . ?

loop_
_geom_torsion_atom_site_label_1
_geom_torsion_atom_site_label_2
_geom_torsion_atom_site_label_3
_geom_torsion_atom_site_label_4
_geom_torsion
_geom_torsion_site_symmetry_1
_geom_torsion_site_symmetry_2
_geom_torsion_site_symmetry_3
_geom_torsion_site_symmetry_4
_geom_torsion_publ_flag
C16 N5 C15 O3 -177.5(8) . . . . ?
C17 N5 C15 O3 -0.7(13) . . . . ?
C19 N6 C18 O4 -178.7(9) . . . . ?
C20 N6 C18 O4 -1.4(14) . . . . ?
C8 Pd2 N1 N2 -1.9(4) . . . . ?
O4 Pd2 N1 N2 -179.0(4) . . . . ?
Cl2 Pd2 N1 N2 33.5(13) . . . . ?
C8 Pd2 N1 C1 178.0(6) . . . . ?
O4 Pd2 N1 C1 0.9(6) . . . . ?
Cl2 Pd2 N1 C1 -146.6(9) . . . . ?
N1 Pd2 C8 C9 -176.2(6) . . . . ?
O4 Pd2 C8 C9 -90(5) . . . . ?
Cl2 Pd2 C8 C9 8.5(6) . . . . ?
N1 Pd2 C8 C7 0.5(5) . . . . ?
O4 Pd2 C8 C7 86(5) . . . . ?
Cl2 Pd2 C8 C7 -174.7(4) . . . . ?
C1 N1 N2 C7 -177.1(6) . . . . ?
Pd2 N1 N2 C7 2.9(6) . . . . ?
C1 N1 N2 Pd1 1.1(7) . . . . ?
Pd2 N1 N2 Pd1 -178.9(2) . . . . ?
C2 Pd1 N2 N1 -2.1(4) . . . . ?
O3 Pd1 N2 N1 176.7(4) . . . . ?
Cl1 Pd1 N2 N1 -22.6(16) . . . . ?
C2 Pd1 N2 C7 175.7(6) . . . . ?
O3 Pd1 N2 C7 -5.5(6) . . . . ?
Cl1 Pd1 N2 C7 155.2(10) . . . . ?
N2 N1 C1 C2 1.0(8) . . . . ?
Pd2 N1 C1 C2 -178.9(4) . . . . ?
N2 N1 C1 C6 -177.1(6) . . . . ?
Pd2 N1 C1 C6 3.0(10) . . . . ?
N5 C15 O3 Pd1 -177.0(6) . . . . ?
C2 Pd1 O3 C15 -55(12) . . . . ?
N2 Pd1 O3 C15 -137.1(6) . . . . ?
Cl1 Pd1 O3 C15 45.2(6) . . . . ?
O2 N4 C10 C9 4.6(10) . . . . ?
O1 N4 C10 C9 -176.9(7) . . . . ?
O2 N4 C10 C11 -175.4(7) . . . . ?
O1 N4 C10 C11 3.1(11) . . . . ?
N1 C1 C2 C3 178.0(6) . . . . ?
C6 C1 C2 C3 -3.9(10) . . . . ?
N1 C1 C2 Pd1 -2.8(8) . . . . ?
C6 C1 C2 Pd1 175.3(5) . . . . ?
N2 Pd1 C2 C3 -178.4(7) . . . . ?
O3 Pd1 C2 C3 99(12) . . . . ?
Cl1 Pd1 C2 C3 -0.9(7) . . . . ?
N2 Pd1 C2 C1 2.5(5) . . . . ?
O3 Pd1 C2 C1 -80(12) . . . . ?
Cl1 Pd1 C2 C1 -180.0(5) . . . . ?
N6 C18 O4 Pd2 -173.1(6) . . . . ?
C8 Pd2 O4 C18 58(5) . . . . ?
N1 Pd2 O4 C18 143.7(7) . . . . ?
Cl2 Pd2 O4 C18 -40.7(7) . . . . ?
C9 C10 C11 C12 -0.2(12) . . . . ?
N4 C10 C11 C12 179.8(7) . . . . ?
C9 C8 C7 N2 178.0(6) . . . . ?
Pd2 C8 C7 N2 0.9(8) . . . . ?
C9 C8 C7 C12 0.3(10) . . . . ?
Pd2 C8 C7 C12 -176.8(5) . . . . ?
N1 N2 C7 C8 -2.5(8) . . . . ?
Pd1 N2 C7 C8 179.7(4) . . . . ?
N1 N2 C7 C12 175.3(6) . . . . ?
Pd1 N2 C7 C12 -2.5(9) . . . . ?
C10 C11 C12 C7 1.0(12) . . . . ?
C8 C7 C12 C11 -1.1(11) . . . . ?
N2 C7 C12 C11 -178.8(7) . . . . ?
C13 N3 C4 C5 4.1(11) . . . . ?
C14 N3 C4 C5 179.5(7) . . . . ?
C13 N3 C4 C3 -175.7(7) . . . . ?
C14 N3 C4 C3 -0.4(11) . . . . ?
N1 C1 C6 C5 -178.9(7) . . . . ?
C2 C1 C6 C5 3.1(11) . . . . ?
C1 C2 C3 C4 1.4(11) . . . . ?
Pd1 C2 C3 C4 -177.7(5) . . . . ?
N3 C4 C3 C2 -178.3(7) . . . . ?
C5 C4 C3 C2 1.8(11) . . . . ?
C11 C10 C9 C8 -0.6(11) . . . . ?
N4 C10 C9 C8 179.5(6) . . . . ?
C7 C8 C9 C10 0.5(10) . . . . ?
Pd2 C8 C9 C10 177.2(5) . . . . ?
C1 C6 C5 C4 0.2(12) . . . . ?
N3 C4 C5 C6 177.5(7) . . . . ?
C3 C4 C5 C6 -2.7(12) . . . . ?
